data_4345507
loop_
_publ_author_name
'Li, Zhi'
'Pierri, Agustin E.'
'Huang, Po-Ju'
'Wu, Guang'
'Iretskii, Alexei V.'
'Ford, Peter C.'

_publ_section_title
;
 Dinuclear PhotoCORMs: Dioxygen-Assisted Carbon Monoxide Uncaging from
 Long-Wavelength-Absorbing Metal--Metal-Bonded Carbonyl Complexes
;
_journal_name_full 'Inorganic Chemistry'
_journal_paper_doi 10.1021/acs.inorgchem.6b03138
_journal_year 2017
_chemical_formula_sum 'C26 H12 Mn N2 O8 Re'
_chemical_formula_weight 721.52
_space_group_crystal_system triclinic
_space_group_IT_number 2
_space_group_name_Hall '-P 1'
_space_group_name_H-M_alt 'P -1'
_symmetry_space_group_name_Hall '-P 1'
_symmetry_space_group_name_H-M 'P -1'
_atom_sites_solution_hydrogens geom
_audit_creation_method SHELXL-2014/7
_cell_angle_alpha 83.744(5)
_cell_angle_beta 81.785(5)
_cell_angle_gamma 75.337(5)
_cell_formula_units_Z 2
_cell_length_a 9.0494(15)
_cell_length_b 9.3772(14)
_cell_length_c 14.4945(19)
_cell_measurement_reflns_used 401
_cell_measurement_temperature 100(2)
_cell_measurement_theta_max 29.5
_cell_measurement_theta_min 2.5
_cell_volume 1174.3(3)
_computing_structure_refinement 'SHELXL-2014/7 (Sheldrick, 2014)'
_diffrn_ambient_temperature 100(2)
_diffrn_measured_fraction_theta_full 1.000
_diffrn_measured_fraction_theta_max 0.995
_diffrn_measurement_device_type 'Bruker Kappa apex II'
_diffrn_measurement_method 'omega scan'
_diffrn_radiation_type MoK\a
_diffrn_radiation_wavelength 0.71073
_diffrn_reflns_av_R_equivalents 0.0400
_diffrn_reflns_av_unetI/netI 0.0628
_diffrn_reflns_Laue_measured_fraction_full 1.000
_diffrn_reflns_Laue_measured_fraction_max 0.995
_diffrn_reflns_limit_h_max 11
_diffrn_reflns_limit_h_min -11
_diffrn_reflns_limit_k_max 11
_diffrn_reflns_limit_k_min -12
_diffrn_reflns_limit_l_max 18
_diffrn_reflns_limit_l_min -18
_diffrn_reflns_number 9396
_diffrn_reflns_point_group_measured_fraction_full 1.000
_diffrn_reflns_point_group_measured_fraction_max 0.995
_diffrn_reflns_theta_full 25.242
_diffrn_reflns_theta_max 27.152
_diffrn_reflns_theta_min 1.424
_exptl_absorpt_coefficient_mu 5.744
_exptl_absorpt_correction_T_max 0.7455
_exptl_absorpt_correction_T_min 0.4235
_exptl_absorpt_correction_type multi-scan
_exptl_absorpt_process_details sadabs
_exptl_crystal_colour red_brown
_exptl_crystal_density_diffrn 2.041
_exptl_crystal_description needle
_exptl_crystal_F_000 692
_exptl_crystal_size_max 0.300
_exptl_crystal_size_mid 0.050
_exptl_crystal_size_min 0.050
_refine_diff_density_max 3.026
_refine_diff_density_min -3.600
_refine_diff_density_rms 0.221
_refine_ls_extinction_method none
_refine_ls_goodness_of_fit_ref 0.998
_refine_ls_hydrogen_treatment constr
_refine_ls_matrix_type full
_refine_ls_number_parameters 343
_refine_ls_number_reflns 5186
_refine_ls_number_restraints 0
_refine_ls_restrained_S_all 0.998
_refine_ls_R_factor_all 0.0491
_refine_ls_R_factor_gt 0.0403
_refine_ls_shift/su_max 0.001
_refine_ls_shift/su_mean 0.000
_refine_ls_structure_factor_coef Fsqd
_refine_ls_weighting_details 'w=1/[\s^2^(Fo^2^)+(0.0692P)^2^] where P=(Fo^2^+2Fc^2^)/3'
_refine_ls_weighting_scheme calc
_refine_ls_wR_factor_gt 0.1025
_refine_ls_wR_factor_ref 0.1077
_reflns_Friedel_coverage 0.000
_reflns_number_gt 4491
_reflns_number_total 5186
_reflns_threshold_expression 'I > 2\s(I)'
_cod_data_source_file ic6b03138_si_004.cif
_cod_data_source_block l06052015_0m
_cod_database_code 4345507
_shelx_shelxl_version_number 2014/7
_shelx_space_group_comment
;
The symmetry employed for this shelxl refinement is uniquely defined
by the following loop, which should always be used as a source of
symmetry information in preference to the above space-group names.
They are only intended as comments.
;
_shelx_estimated_absorpt_t_min 0.278
_shelx_estimated_absorpt_t_max 0.762

loop_
_space_group_symop_operation_xyz
'x, y, z'
'-x, -y, -z'

loop_
_atom_site_label
_atom_site_type_symbol
_atom_site_fract_x
_atom_site_fract_y
_atom_site_fract_z
_atom_site_U_iso_or_equiv
_atom_site_adp_type
_atom_site_occupancy
_atom_site_site_symmetry_order
_atom_site_calc_flag
_atom_site_refinement_flags_posn
_atom_site_refinement_flags_adp
C1 C 0.7257(7) 0.5961(7) 0.8951(4) 0.0209(13) Uani 1 1 d . .
C2 C 0.8434(7) 0.3704(6) 0.7658(4) 0.0163(11) Uani 1 1 d . .
C3 C 0.8795(7) 0.7801(7) 0.7777(4) 0.0150(11) Uani 1 1 d . .
C4 C 0.9419(7) 0.5938(7) 0.6378(4) 0.0182(12) Uani 1 1 d . .
C5 C 1.0536(8) 0.4992(7) 0.8252(5) 0.0249(14) Uani 1 1 d . .
C6 C 0.5219(7) 0.5276(7) 0.7838(4) 0.0166(12) Uani 1 1 d . .
C7 C 0.6362(7) 0.5193(6) 0.6239(4) 0.0163(11) Uani 1 1 d . .
C8 C 0.3647(7) 0.6867(7) 0.6608(4) 0.0177(12) Uani 1 1 d . .
C9 C 0.3824(6) 0.8676(6) 0.8566(4) 0.0136(11) Uani 1 1 d . .
C10 C 0.2909(7) 0.7649(7) 0.8883(4) 0.0187(12) Uani 1 1 d . .
H10 H 0.2994 0.6826 0.8533 0.022 Uiso 1 1 calc R U
C11 C 0.1902(7) 0.7835(7) 0.9691(4) 0.0213(13) Uani 1 1 d . .
H11 H 0.1298 0.7139 0.9888 0.026 Uiso 1 1 calc R U
C12 C 0.1749(7) 0.9028(7) 1.0227(4) 0.0221(13) Uani 1 1 d . .
H12 H 0.1074 0.9121 1.0794 0.027 Uiso 1 1 calc R U
C13 C 0.2580(7) 1.0058(7) 0.9928(4) 0.0206(12) Uani 1 1 d . .
H13 H 0.2458 1.0883 1.0283 0.025 Uiso 1 1 calc R U
C14 C 0.3611(7) 0.9912(7) 0.9102(4) 0.0173(12) Uani 1 1 d . .
C15 C 0.4427(7) 1.1019(7) 0.8761(4) 0.0193(12) Uani 1 1 d . .
H15 H 0.4343 1.1841 0.9111 0.023 Uiso 1 1 calc R U
C16 C 0.5325(7) 1.0874(6) 0.7927(4) 0.0168(12) Uani 1 1 d . .
H16 H 0.5849 1.1617 0.7680 0.020 Uiso 1 1 calc R U
C17 C 0.5488(6) 0.9628(6) 0.7422(4) 0.0143(11) Uani 1 1 d . .
C18 C 0.6315(7) 0.9499(6) 0.6484(4) 0.0147(11) Uani 1 1 d . .
C19 C 0.7146(7) 1.0549(7) 0.6050(4) 0.0188(12) Uani 1 1 d . .
H19 H 0.7206 1.1349 0.6380 0.023 Uiso 1 1 calc R U
C20 C 0.7846(7) 1.0401(7) 0.5167(4) 0.0191(12) Uani 1 1 d . .
H20 H 0.8485 1.1036 0.4895 0.023 Uiso 1 1 calc R U
C21 C 0.7624(7) 0.9297(7) 0.4649(4) 0.0174(12) Uani 1 1 d . .
C22 C 0.8214(7) 0.9174(7) 0.3689(4) 0.0192(12) Uani 1 1 d . .
H22 H 0.8832 0.9811 0.3388 0.023 Uiso 1 1 calc R U
C23 C 0.7898(7) 0.8152(7) 0.3200(4) 0.0211(12) Uani 1 1 d . .
H23 H 0.8305 0.8073 0.2561 0.025 Uiso 1 1 calc R U
C24 C 0.6966(7) 0.7200(7) 0.3636(4) 0.0199(12) Uani 1 1 d . .
H24 H 0.6733 0.6506 0.3283 0.024 Uiso 1 1 calc R U
C25 C 0.6394(7) 0.7275(7) 0.4570(4) 0.0164(11) Uani 1 1 d . .
H25 H 0.5757 0.6645 0.4853 0.020 Uiso 1 1 calc R U
C26 C 0.6754(6) 0.8290(6) 0.5110(4) 0.0147(11) Uani 1 1 d . .
Mn Mn 0.55174(10) 0.67127(9) 0.69512(5) 0.01139(18) Uani 1 1 d . .
N1 N 0.4831(5) 0.8505(5) 0.7755(3) 0.0132(9) Uani 1 1 d . .
N2 N 0.6221(5) 0.8340(5) 0.6053(3) 0.0136(9) Uani 1 1 d . .
O1 O 0.6453(6) 0.6161(6) 0.9622(3) 0.0288(11) Uani 1 1 d . .
O2 O 0.8386(5) 0.2510(5) 0.7591(3) 0.0226(9) Uani 1 1 d . .
O3 O 0.8964(5) 0.8976(5) 0.7802(3) 0.0241(10) Uani 1 1 d . .
O4 O 0.9837(5) 0.6129(5) 0.5609(3) 0.0263(10) Uani 1 1 d . .
O5 O 1.1671(5) 0.4531(6) 0.8574(4) 0.0312(11) Uani 1 1 d . .
O6 O 0.5033(5) 0.4267(5) 0.8338(3) 0.0211(9) Uani 1 1 d . .
O7 O 0.6823(5) 0.4142(5) 0.5824(3) 0.0228(9) Uani 1 1 d . .
O8 O 0.2443(5) 0.6862(5) 0.6439(3) 0.0264(10) Uani 1 1 d . .
Re Re 0.86178(3) 0.57521(2) 0.77397(2) 0.01471(9) Uani 1 1 d . .

loop_
_atom_site_aniso_label
_atom_site_aniso_U_11
_atom_site_aniso_U_22
_atom_site_aniso_U_33
_atom_site_aniso_U_23
_atom_site_aniso_U_13
_atom_site_aniso_U_12
C1 0.025(3) 0.023(3) 0.020(3) -0.004(2) -0.001(3) -0.014(3)
C2 0.020(3) 0.017(3) 0.013(3) -0.001(2) 0.001(2) -0.009(2)
C3 0.020(3) 0.021(3) 0.005(2) -0.004(2) 0.002(2) -0.008(2)
C4 0.020(3) 0.018(3) 0.021(3) -0.005(2) -0.001(2) -0.012(2)
C5 0.027(3) 0.024(3) 0.027(3) -0.010(3) 0.003(3) -0.012(3)
C6 0.017(3) 0.021(3) 0.015(3) -0.010(2) 0.004(2) -0.008(2)
C7 0.021(3) 0.018(3) 0.012(3) 0.000(2) 0.000(2) -0.011(2)
C8 0.021(3) 0.020(3) 0.013(3) -0.003(2) 0.001(2) -0.008(2)
C9 0.014(3) 0.018(3) 0.009(2) -0.005(2) 0.003(2) -0.003(2)
C10 0.023(3) 0.020(3) 0.014(3) -0.003(2) 0.004(2) -0.007(3)
C11 0.018(3) 0.022(3) 0.022(3) 0.000(2) 0.006(2) -0.006(3)
C12 0.021(3) 0.029(3) 0.013(3) -0.003(2) 0.006(2) -0.004(3)
C13 0.023(3) 0.022(3) 0.016(3) -0.008(2) 0.003(2) -0.003(3)
C14 0.019(3) 0.017(3) 0.016(3) -0.003(2) 0.001(2) -0.005(2)
C15 0.023(3) 0.018(3) 0.020(3) -0.010(2) 0.001(2) -0.008(3)
C16 0.026(3) 0.016(3) 0.013(3) -0.005(2) -0.001(2) -0.011(2)
C17 0.010(3) 0.019(3) 0.013(3) -0.004(2) 0.002(2) -0.004(2)
C18 0.018(3) 0.011(3) 0.015(3) -0.002(2) -0.001(2) -0.005(2)
C19 0.025(3) 0.016(3) 0.019(3) -0.004(2) 0.000(2) -0.010(3)
C20 0.024(3) 0.017(3) 0.017(3) 0.001(2) 0.002(2) -0.011(3)
C21 0.018(3) 0.018(3) 0.015(3) -0.003(2) 0.003(2) -0.005(2)
C22 0.019(3) 0.025(3) 0.012(3) 0.000(2) 0.004(2) -0.006(3)
C23 0.022(3) 0.026(3) 0.012(3) -0.004(2) 0.004(2) -0.003(3)
C24 0.021(3) 0.021(3) 0.016(3) -0.005(2) 0.001(2) -0.002(3)
C25 0.018(3) 0.019(3) 0.014(3) -0.003(2) 0.002(2) -0.008(2)
C26 0.016(3) 0.015(3) 0.013(3) -0.002(2) 0.001(2) -0.004(2)
Mn 0.0155(4) 0.0122(4) 0.0083(4) -0.0041(3) 0.0034(3) -0.0079(3)
N1 0.015(2) 0.011(2) 0.013(2) -0.0033(17) 0.0015(18) -0.0042(19)
N2 0.015(2) 0.014(2) 0.012(2) -0.0039(18) 0.0011(18) -0.0058(19)
O1 0.037(3) 0.038(3) 0.013(2) -0.0094(19) 0.005(2) -0.015(2)
O2 0.025(2) 0.019(2) 0.025(2) -0.0030(18) -0.0022(19) -0.0069(19)
O3 0.030(2) 0.022(2) 0.022(2) -0.0041(18) -0.0007(19) -0.010(2)
O4 0.028(2) 0.036(3) 0.017(2) -0.0068(19) 0.0042(19) -0.013(2)
O5 0.018(2) 0.035(3) 0.042(3) -0.008(2) -0.013(2) -0.002(2)
O6 0.029(2) 0.017(2) 0.017(2) 0.0001(17) 0.0063(18) -0.0110(19)
O7 0.033(3) 0.018(2) 0.019(2) -0.0082(17) 0.0030(19) -0.008(2)
O8 0.025(2) 0.034(3) 0.026(2) 0.001(2) -0.0074(19) -0.015(2)
Re 0.01722(14) 0.01649(14) 0.01227(13) -0.00546(8) 0.00195(9) -0.00771(9)

loop_
_atom_type_symbol
_atom_type_description
_atom_type_scat_dispersion_real
_atom_type_scat_dispersion_imag
_atom_type_scat_source
C C 0.0033 0.0016 'International Tables Vol C Tables 4.2.6.8 and 6.1.1.4'
H H 0.0000 0.0000 'International Tables Vol C Tables 4.2.6.8 and 6.1.1.4'
O O 0.0106 0.0060 'International Tables Vol C Tables 4.2.6.8 and 6.1.1.4'
Mn Mn 0.3368 0.7283 'International Tables Vol C Tables 4.2.6.8 and 6.1.1.4'
Re Re -1.0185 7.2310 'International Tables Vol C Tables 4.2.6.8 and 6.1.1.4'
N N 0.0061 0.0033 'International Tables Vol C Tables 4.2.6.8 and 6.1.1.4'

loop_
_geom_angle_atom_site_label_1
_geom_angle_atom_site_label_2
_geom_angle_atom_site_label_3
_geom_angle
O1 C1 Re 176.1(6)
O2 C2 Re 177.2(5)
O3 C3 Re 177.1(5)
O4 C4 Re 176.0(5)
O5 C5 Re 178.8(6)
O6 C6 Mn 173.3(5)
O7 C7 Mn 174.0(5)
O8 C8 Mn 174.2(5)
N1 C9 C10 121.2(5)
N1 C9 C14 121.6(5)
C10 C9 C14 117.2(5)
C11 C10 C9 120.7(6)
C11 C10 H10 119.6
C9 C10 H10 119.6
C10 C11 C12 121.4(6)
C10 C11 H11 119.3
C12 C11 H11 119.3
C13 C12 C11 119.4(6)
C13 C12 H12 120.3
C11 C12 H12 120.3
C12 C13 C14 120.8(6)
C12 C13 H13 119.6
C14 C13 H13 119.6
C13 C14 C9 120.5(5)
C13 C14 C15 121.1(6)
C9 C14 C15 118.4(5)
C16 C15 C14 118.7(5)
C16 C15 H15 120.7
C14 C15 H15 120.7
C15 C16 C17 120.5(5)
C15 C16 H16 119.7
C17 C16 H16 119.7
N1 C17 C16 122.5(5)
N1 C17 C18 115.2(5)
C16 C17 C18 122.2(5)
N2 C18 C19 122.4(5)
N2 C18 C17 115.3(5)
C19 C18 C17 122.4(5)
C20 C19 C18 119.7(5)
C20 C19 H19 120.1
C18 C19 H19 120.1
C19 C20 C21 119.7(5)
C19 C20 H20 120.2
C21 C20 H20 120.2
C20 C21 C22 122.3(5)
C20 C21 C26 118.2(5)
C22 C21 C26 119.6(5)
C23 C22 C21 120.4(6)
C23 C22 H22 119.8
C21 C22 H22 119.8
C22 C23 C24 120.6(5)
C22 C23 H23 119.7
C24 C23 H23 119.7
C25 C24 C23 120.5(6)
C25 C24 H24 119.7
C23 C24 H24 119.7
C24 C25 C26 120.4(5)
C24 C25 H25 119.8
C26 C25 H25 119.8
N2 C26 C25 120.6(5)
N2 C26 C21 120.9(5)
C25 C26 C21 118.4(5)
C7 Mn C8 91.6(3)
C7 Mn C6 83.7(2)
C8 Mn C6 90.2(3)
C7 Mn N2 97.5(2)
C8 Mn N2 100.5(2)
C6 Mn N2 169.2(2)
C7 Mn N1 172.5(2)
C8 Mn N1 95.2(2)
C6 Mn N1 99.2(2)
N2 Mn N1 78.32(18)
C7 Mn Re 82.75(19)
C8 Mn Re 166.77(19)
C6 Mn Re 77.37(18)
N2 Mn Re 92.14(13)
N1 Mn Re 91.16(13)
C17 N1 C9 117.9(5)
C17 N1 Mn 113.6(4)
C9 N1 Mn 128.5(4)
C18 N2 C26 118.0(5)
C18 N2 Mn 113.5(4)
C26 N2 Mn 128.0(4)
C5 Re C3 90.8(3)
C5 Re C2 90.2(3)
C3 Re C2 178.1(2)
C5 Re C1 97.2(3)
C3 Re C1 88.8(2)
C2 Re C1 92.6(2)
C5 Re C4 99.4(3)
C3 Re C4 86.3(2)
C2 Re C4 92.0(2)
C1 Re C4 162.8(3)
C5 Re Mn 175.41(19)
C3 Re Mn 93.69(17)
C2 Re Mn 85.29(17)
C1 Re Mn 82.01(18)
C4 Re Mn 81.81(17)

loop_
_geom_bond_atom_site_label_1
_geom_bond_atom_site_label_2
_geom_bond_distance
C1 O1 1.131(8)
C1 Re 1.993(6)
C2 O2 1.147(7)
C2 Re 1.987(6)
C3 O3 1.156(7)
C3 Re 1.975(6)
C4 O4 1.134(7)
C4 Re 2.008(6)
C5 O5 1.153(8)
C5 Re 1.923(7)
C6 O6 1.160(7)
C6 Mn 1.802(6)
C7 O7 1.164(7)
C7 Mn 1.796(6)
C8 O8 1.152(7)
C8 Mn 1.799(6)
C9 N1 1.378(7)
C9 C10 1.422(8)
C9 C14 1.423(8)
C10 C11 1.374(8)
C10 H10 0.9500
C11 C12 1.398(9)
C11 H11 0.9500
C12 C13 1.367(9)
C12 H12 0.9500
C13 C14 1.406(8)
C13 H13 0.9500
C14 C15 1.428(8)
C15 C16 1.356(8)
C15 H15 0.9500
C16 C17 1.410(8)
C16 H16 0.9500
C17 N1 1.348(7)
C17 C18 1.458(8)
C18 N2 1.337(7)
C18 C19 1.427(7)
C19 C20 1.349(8)
C19 H19 0.9500
C20 C21 1.412(8)
C20 H20 0.9500
C21 C22 1.423(8)
C21 C26 1.431(8)
C22 C23 1.359(9)
C22 H22 0.9500
C23 C24 1.418(8)
C23 H23 0.9500
C24 C25 1.381(8)
C24 H24 0.9500
C25 C26 1.420(8)
C25 H25 0.9500
C26 N2 1.384(7)
Mn N2 2.061(5)
Mn N1 2.064(5)
Mn Re 3.0663(10)

loop_
_geom_torsion_atom_site_label_1
_geom_torsion_atom_site_label_2
_geom_torsion_atom_site_label_3
_geom_torsion_atom_site_label_4
_geom_torsion
N1 C9 C10 C11 -179.7(6)
C14 C9 C10 C11 -2.0(9)
C9 C10 C11 C12 -0.3(10)
C10 C11 C12 C13 2.1(10)
C11 C12 C13 C14 -1.6(9)
C12 C13 C14 C9 -0.7(9)
C12 C13 C14 C15 176.9(6)
N1 C9 C14 C13 -179.8(5)
C10 C9 C14 C13 2.5(8)
N1 C9 C14 C15 2.5(9)
C10 C9 C14 C15 -175.3(5)
C13 C14 C15 C16 -175.4(6)
C9 C14 C15 C16 2.3(9)
C14 C15 C16 C17 -2.1(9)
C15 C16 C17 N1 -3.1(9)
C15 C16 C17 C18 173.8(6)
N1 C17 C18 N2 4.5(7)
C16 C17 C18 N2 -172.6(5)
N1 C17 C18 C19 -176.4(5)
C16 C17 C18 C19 6.5(9)
N2 C18 C19 C20 1.3(9)
C17 C18 C19 C20 -177.7(6)
C18 C19 C20 C21 6.3(9)
C19 C20 C21 C22 174.0(6)
C19 C20 C21 C26 -4.9(9)
C20 C21 C22 C23 -176.1(6)
C26 C21 C22 C23 2.9(9)
C21 C22 C23 C24 0.6(9)
C22 C23 C24 C25 -1.5(9)
C23 C24 C25 C26 -1.1(9)
C24 C25 C26 N2 -178.1(5)
C24 C25 C26 C21 4.4(9)
C20 C21 C26 N2 -3.8(8)
C22 C21 C26 N2 177.2(5)
C20 C21 C26 C25 173.7(6)
C22 C21 C26 C25 -5.3(8)
C16 C17 N1 C9 7.8(8)
C18 C17 N1 C9 -169.3(5)
C16 C17 N1 Mn -171.9(4)
C18 C17 N1 Mn 11.1(6)
C10 C9 N1 C17 170.3(5)
C14 C9 N1 C17 -7.4(8)
C10 C9 N1 Mn -10.2(8)
C14 C9 N1 Mn 172.2(4)
C19 C18 N2 C26 -9.9(8)
C17 C18 N2 C26 169.2(5)
C19 C18 N2 Mn 163.1(4)
C17 C18 N2 Mn -17.8(6)
C25 C26 N2 C18 -166.4(5)
C21 C26 N2 C18 11.0(8)
C25 C26 N2 Mn 21.7(8)
C21 C26 N2 Mn -160.8(4)
